data_2236936
loop_
_publ_author_name
'T\"urkmen, Hasan'
'Yal\,c\?in, \,Serife P\?inar'
'Durgun, Mustafa'
'Akkurt, Mehmet'

_publ_section_title
;
 4-[3-(4-Methylpiperidin-1-yl)propanamido]benzenesulfonamide monohydrate
;
_journal_coeditor_code IS5222
_journal_issue 12
_journal_name_full 'Acta Crystallographica Section E'
_journal_page_first o3481
_journal_paper_doi 10.1107/S1600536812048477
_journal_volume 68
_journal_year 2012
_chemical_formula_iupac 'C15 H23 N3 O3 S, H2 O'
_chemical_formula_moiety 'C15 H23 N3 O3 S, H2 O'
_chemical_formula_sum 'C15 H25 N3 O4 S'
_chemical_formula_weight 343.45
_chemical_name_systematic
;
4-[3-(4-Methylpiperidin-1-yl)propanamido]benzenesulfonamide monohydrate
;
_space_group_IT_number 14
_symmetry_cell_setting monoclinic
_symmetry_space_group_name_Hall '-P 2yn'
_symmetry_space_group_name_H-M 'P 1 21/n 1'
_atom_sites_solution_hydrogens geom
_atom_sites_solution_primary direct
_atom_sites_solution_secondary difmap
_cell_angle_alpha 90
_cell_angle_beta 96.787(2)
_cell_angle_gamma 90
_cell_formula_units_Z 4
_cell_length_a 11.3200(3)
_cell_length_b 7.4068(3)
_cell_length_c 20.7937(8)
_cell_measurement_reflns_used 5649
_cell_measurement_temperature 294(2)
_cell_measurement_theta_max 26.3891
_cell_measurement_theta_min 2.1627
_cell_volume 1731.23(11)
_computing_cell_refinement 'CrystalClear (Rigaku/MSC, 2005)'
_computing_data_collection 'CrystalClear (Rigaku/MSC, 2005)'
_computing_data_reduction 'CrystalClear (Rigaku/MSC, 2005)'
_computing_molecular_graphics 'ORTEP-3 for Windows (Farrugia, 2012)'
_computing_publication_material 'WinGX (Farrugia, 2012) and PLATON (Spek, 2009)'
_computing_structure_refinement 'SHELXL97 (Sheldrick, 2008)'
_computing_structure_solution 'SIR97 (Altomare <i>et al.</i>, 1999)'
_diffrn_ambient_temperature 294(2)
_diffrn_detector_area_resol_mean 10.0000
_diffrn_measured_fraction_theta_full 0.994
_diffrn_measured_fraction_theta_max 0.994
_diffrn_measurement_device 'Rigaku R-AXIS RAPID-S'
_diffrn_measurement_method \w
_diffrn_radiation_monochromator 'Graphite Monochromator'
_diffrn_radiation_source 'Sealed Tube'
_diffrn_radiation_type 'Mo K\a'
_diffrn_radiation_wavelength 0.71073
_diffrn_reflns_av_R_equivalents 0.1662
_diffrn_reflns_av_sigmaI/netI 0.0709
_diffrn_reflns_limit_h_max 14
_diffrn_reflns_limit_h_min -14
_diffrn_reflns_limit_k_max 8
_diffrn_reflns_limit_k_min -9
_diffrn_reflns_limit_l_max 26
_diffrn_reflns_limit_l_min -26
_diffrn_reflns_number 36305
_diffrn_reflns_reduction_process
;
;
_diffrn_reflns_theta_full 26.43
_diffrn_reflns_theta_max 26.43
_diffrn_reflns_theta_min 2.92
_exptl_absorpt_coefficient_mu 0.210
_exptl_absorpt_correction_T_max 0.975
_exptl_absorpt_correction_T_min 0.951
_exptl_absorpt_correction_type refdelf
_exptl_absorpt_process_details
;
(XABS2; Parkin <i>et al.</i>, 1995)
;
_exptl_crystal_colour 'pale yellow'
_exptl_crystal_density_diffrn 1.318
_exptl_crystal_density_method 'Not Measured'
_exptl_crystal_description needle
_exptl_crystal_F_000 736
_exptl_crystal_size_max 0.240
_exptl_crystal_size_mid 0.150
_exptl_crystal_size_min 0.120
_refine_diff_density_max 0.283
_refine_diff_density_min -0.193
_refine_ls_extinction_method none
_refine_ls_goodness_of_fit_ref 1.021
_refine_ls_hydrogen_treatment mixed
_refine_ls_matrix_type full
_refine_ls_number_parameters 225
_refine_ls_number_reflns 3540
_refine_ls_number_restraints 6
_refine_ls_restrained_S_all 1.020
_refine_ls_R_factor_all 0.1183
_refine_ls_R_factor_gt 0.0728
_refine_ls_shift/su_max 0.000
_refine_ls_shift/su_mean 0.000
_refine_ls_structure_factor_coef Fsqd
_refine_ls_weighting_details 'calc w=1/[\s^2^(Fo^2^)+(0.0595P)^2^+1.0901P] where P=(Fo^2^+2Fc^2^)/3'
_refine_ls_weighting_scheme calc
_refine_ls_wR_factor_gt 0.1555
_refine_ls_wR_factor_ref 0.1777
_reflns_number_gt 2259
_reflns_number_total 3540
_reflns_threshold_expression I>2\s(I)
_cod_data_source_file is5222.cif
_cod_data_source_block I
_cod_original_sg_symbol_H-M 'P 21/n'
_cod_database_code 2236936
_cod_database_fobs_code 2236936

loop_
_symmetry_equiv_pos_site_id
_symmetry_equiv_pos_as_xyz
1 x,y,z
2 1/2-x,1/2+y,1/2-z
3 -x,-y,-z
4 1/2+x,1/2-y,1/2+z

loop_
_atom_site_aniso_label
_atom_site_aniso_U_11
_atom_site_aniso_U_22
_atom_site_aniso_U_33
_atom_site_aniso_U_12
_atom_site_aniso_U_13
_atom_site_aniso_U_23
S1 0.0363(5) 0.0734(7) 0.0547(5) 0.0018(4) -0.0026(4) 0.0068(5)
O1 0.0563(16) 0.089(2) 0.0806(19) -0.0044(15) -0.0147(14) 0.0295(16)
O2 0.0380(13) 0.107(2) 0.0673(17) 0.0088(14) 0.0107(12) -0.0009(15)
O3 0.0451(15) 0.109(2) 0.0711(18) -0.0076(14) -0.0051(13) 0.0250(17)
N1 0.0512(18) 0.081(2) 0.054(2) -0.0091(17) -0.0008(15) -0.0017(18)
N2 0.0377(15) 0.069(2) 0.0554(18) -0.0023(15) -0.0034(13) 0.0039(16)
N3 0.0367(14) 0.0587(18) 0.0497(16) -0.0001(13) 0.0000(12) -0.0014(14)
C1 0.0325(16) 0.059(2) 0.053(2) 0.0016(15) 0.0013(14) 0.0013(17)
C2 0.045(2) 0.072(3) 0.052(2) -0.0018(17) 0.0017(16) 0.0059(18)
C3 0.0368(18) 0.071(2) 0.055(2) -0.0057(16) 0.0043(15) 0.0054(18)
C4 0.0366(17) 0.054(2) 0.054(2) -0.0007(15) 0.0002(15) -0.0005(16)
C5 0.0390(19) 0.094(3) 0.050(2) -0.0023(18) 0.0004(16) 0.0091(19)
C6 0.0392(19) 0.092(3) 0.050(2) -0.0019(18) 0.0061(16) 0.007(2)
C7 0.0412(19) 0.058(2) 0.064(2) -0.0029(16) -0.0013(17) -0.0011(19)
C8 0.0396(19) 0.073(3) 0.064(2) -0.0046(17) -0.0061(17) -0.0003(19)
C9 0.0381(18) 0.066(2) 0.062(2) -0.0012(16) -0.0011(16) 0.0053(19)
C10 0.050(2) 0.062(2) 0.048(2) 0.0020(17) -0.0018(16) -0.0053(17)
C11 0.0415(18) 0.061(2) 0.059(2) 0.0008(16) 0.0059(16) -0.0015(18)
C12 0.0444(19) 0.061(2) 0.058(2) 0.0043(17) -0.0066(16) 0.0040(18)
C13 0.053(2) 0.074(3) 0.050(2) 0.0034(19) -0.0063(17) 0.0028(18)
C14 0.052(2) 0.074(3) 0.0439(19) 0.0041(18) 0.0025(16) 0.0021(18)
C15 0.043(2) 0.095(3) 0.092(3) 0.003(2) -0.010(2) 0.007(3)
O1W 0.0476(14) 0.0696(18) 0.0827(19) -0.0055(13) 0.0089(14) 0.0065(16)

loop_
_atom_site_type_symbol
_atom_site_label
_atom_site_fract_x
_atom_site_fract_y
_atom_site_fract_z
_atom_site_U_iso_or_equiv
_atom_site_thermal_displace_type
_atom_site_calc_flag
_atom_site_refinement_flags
_atom_site_occupancy
S S1 0.76956(7) 0.20104(14) 0.14854(4) 0.0554(3) Uani d . 1.000
O O1 0.7834(2) 0.0689(4) 0.19866(13) 0.0771(11) Uani d . 1.000
O O2 0.8487(2) 0.1984(4) 0.09984(13) 0.0704(10) Uani d . 1.000
O O3 0.2781(2) 0.3305(4) -0.07524(13) 0.0760(10) Uani d . 1.000
N N1 0.7847(3) 0.3954(5) 0.18229(15) 0.0626(11) Uani d D 1.000
N N2 0.2710(2) 0.1957(4) 0.02247(15) 0.0547(10) Uani d D 1.000
N N3 -0.0921(2) 0.2718(4) -0.12766(13) 0.0488(9) Uani d . 1.000
C C1 0.6232(3) 0.1876(5) 0.10916(16) 0.0485(11) Uani d . 1.000
C C2 0.5308(3) 0.1398(5) 0.14342(18) 0.0567(14) Uani d . 1.000
C C3 0.4159(3) 0.1440(5) 0.11385(17) 0.0544(11) Uani d . 1.000
C C4 0.3907(3) 0.1938(5) 0.04939(17) 0.0486(11) Uani d . 1.000
C C5 0.4846(3) 0.2404(6) 0.01464(18) 0.0614(14) Uani d . 1.000
C C6 0.5994(3) 0.2372(6) 0.04540(17) 0.0603(14) Uani d . 1.000
C C7 0.2211(3) 0.2596(5) -0.03523(19) 0.0550(11) Uani d . 1.000
C C8 0.0882(3) 0.2390(5) -0.04644(18) 0.0598(14) Uani d . 1.000
C C9 0.0361(3) 0.3066(5) -0.11224(18) 0.0559(11) Uani d . 1.000
C C10 -0.1611(3) 0.3832(5) -0.08670(16) 0.0539(12) Uani d . 1.000
C C11 -0.2937(3) 0.3567(5) -0.10375(17) 0.0538(11) Uani d . 1.000
C C12 -0.3345(3) 0.3988(5) -0.17425(17) 0.0555(11) Uani d . 1.000
C C13 -0.2598(3) 0.2866(5) -0.21563(17) 0.0600(14) Uani d . 1.000
C C14 -0.1277(3) 0.3160(5) -0.19643(16) 0.0569(14) Uani d . 1.000
C C15 -0.4671(3) 0.3679(6) -0.1923(2) 0.0781(16) Uani d . 1.000
O O1W 0.1110(2) 0.1006(4) 0.11435(15) 0.0665(10) Uani d D 1.000
H H1NA 0.756(4) 0.405(6) 0.2199(13) 0.0940 Uiso d D 1.000
H H2 0.54640 0.10490 0.18650 0.0680 Uiso c R 1.000
H H1NB 0.767(4) 0.486(4) 0.1561(18) 0.0940 Uiso d D 1.000
H H2N 0.221(3) 0.161(5) 0.0497(16) 0.0820 Uiso d D 1.000
H H3 0.35390 0.11290 0.13740 0.0650 Uiso c R 1.000
H H5 0.46980 0.27310 -0.02870 0.0740 Uiso c R 1.000
H H6 0.66190 0.26940 0.02250 0.0720 Uiso c R 1.000
H H8A 0.05300 0.30530 -0.01330 0.0720 Uiso c R 1.000
H H8B 0.06800 0.11260 -0.04240 0.0720 Uiso c R 1.000
H H9A 0.04970 0.43560 -0.11440 0.0670 Uiso c R 1.000
H H9B 0.07780 0.24960 -0.14500 0.0670 Uiso c R 1.000
H H10A -0.14170 0.50940 -0.09210 0.0650 Uiso c R 1.000
H H10B -0.13900 0.35160 -0.04160 0.0650 Uiso c R 1.000
H H11A -0.33580 0.43430 -0.07650 0.0640 Uiso c R 1.000
H H11B -0.31390 0.23260 -0.09480 0.0640 Uiso c R 1.000
H H12 -0.31800 0.52650 -0.18170 0.0670 Uiso c R 1.000
H H13A -0.27830 0.15980 -0.21090 0.0720 Uiso c R 1.000
H H13B -0.27990 0.31890 -0.26080 0.0720 Uiso c R 1.000
H H14A -0.08310 0.24110 -0.22330 0.0680 Uiso c R 1.000
H H14B -0.10820 0.44110 -0.20410 0.0680 Uiso c R 1.000
H H15A -0.48630 0.24520 -0.18290 0.1180 Uiso c R 1.000
H H15B -0.48760 0.39080 -0.23770 0.1180 Uiso c R 1.000
H H15C -0.51100 0.44810 -0.16770 0.1180 Uiso c R 1.000
H HWA 0.044(2) 0.144(5) 0.115(2) 0.1000 Uiso d D 1.000
H HWB 0.109(4) -0.011(3) 0.121(2) 0.1000 Uiso d D 1.000

loop_
_atom_type_symbol
_atom_type_description
_atom_type_scat_dispersion_real
_atom_type_scat_dispersion_imag
_atom_type_scat_source
C C 0.0033 0.0016 ' International Tables Vol C Tables 4.2.6.8 and 6.1.1.4'
H H 0.0000 0.0000 ' International Tables Vol C Tables 4.2.6.8 and 6.1.1.4'
N N 0.0061 0.0033 ' International Tables Vol C Tables 4.2.6.8 and 6.1.1.4'
O O 0.0106 0.0060 ' International Tables Vol C Tables 4.2.6.8 and 6.1.1.4'
S S 0.1246 0.1234 ' International Tables Vol C Tables 4.2.6.8 and 6.1.1.4'

loop_
_geom_angle_atom_site_label_1
_geom_angle_atom_site_label_2
_geom_angle_atom_site_label_3
_geom_angle
_geom_angle_publ_flag
O1 S1 O2 119.01(16) no
O1 S1 N1 107.46(17) no
O1 S1 C1 108.49(16) no
O2 S1 N1 106.21(18) no
O2 S1 C1 107.68(16) no
N1 S1 C1 107.48(18) no
HWA O1W HWB 110(4) no
C4 N2 C7 129.9(3) no
C9 N3 C14 108.8(3) no
C10 N3 C14 109.5(3) no
C9 N3 C10 110.6(3) no
S1 N1 H1NA 115(3) no
H1NA N1 H1NB 114(4) no
S1 N1 H1NB 114(2) no
C4 N2 H2N 114(2) no
C7 N2 H2N 116(2) no
C2 C1 C6 119.6(3) no
S1 C1 C2 120.2(3) no
S1 C1 C6 120.0(3) no
C1 C2 C3 120.0(3) no
C2 C3 C4 121.0(3) no
N2 C4 C5 123.3(3) no
N2 C4 C3 117.8(3) no
C3 C4 C5 118.9(3) no
C4 C5 C6 119.3(3) no
C1 C6 C5 121.3(3) no
O3 C7 C8 122.3(3) no
O3 C7 N2 123.6(3) no
N2 C7 C8 114.1(3) no
C7 C8 C9 112.6(3) no
N3 C9 C8 114.1(3) no
N3 C10 C11 111.8(3) no
C10 C11 C12 112.3(3) no
C13 C12 C15 112.1(3) no
C11 C12 C13 107.9(3) no
C11 C12 C15 112.7(3) no
C12 C13 C14 111.7(3) no
N3 C14 C13 111.8(3) no
C1 C2 H2 120.00 no
C3 C2 H2 120.00 no
C4 C3 H3 119.00 no
C2 C3 H3 120.00 no
C4 C5 H5 120.00 no
C6 C5 H5 120.00 no
C5 C6 H6 119.00 no
C1 C6 H6 119.00 no
C7 C8 H8A 109.00 no
C9 C8 H8A 109.00 no
C9 C8 H8B 109.00 no
H8A C8 H8B 108.00 no
C7 C8 H8B 109.00 no
N3 C9 H9B 109.00 no
C8 C9 H9A 109.00 no
N3 C9 H9A 109.00 no
H9A C9 H9B 108.00 no
C8 C9 H9B 109.00 no
N3 C10 H10B 109.00 no
C11 C10 H10A 109.00 no
C11 C10 H10B 109.00 no
H10A C10 H10B 108.00 no
N3 C10 H10A 109.00 no
C10 C11 H11A 109.00 no
C10 C11 H11B 109.00 no
C12 C11 H11B 109.00 no
H11A C11 H11B 108.00 no
C12 C11 H11A 109.00 no
C11 C12 H12 108.00 no
C15 C12 H12 108.00 no
C13 C12 H12 108.00 no
C12 C13 H13A 109.00 no
C14 C13 H13A 109.00 no
C14 C13 H13B 109.00 no
H13A C13 H13B 108.00 no
C12 C13 H13B 109.00 no
N3 C14 H14A 109.00 no
C13 C14 H14A 109.00 no
C13 C14 H14B 109.00 no
N3 C14 H14B 109.00 no
H14A C14 H14B 108.00 no
C12 C15 H15B 109.00 no
C12 C15 H15C 109.00 no
C12 C15 H15A 109.00 no
H15A C15 H15C 109.00 no
H15B C15 H15C 110.00 no
H15A C15 H15B 109.00 no

loop_
_geom_bond_atom_site_label_1
_geom_bond_atom_site_label_2
_geom_bond_distance
_geom_bond_publ_flag
S1 O1 1.425(3) no
S1 O2 1.429(3) no
S1 N1 1.602(4) no
S1 C1 1.762(3) no
O3 C7 1.229(5) no
O1W HWA 0.83(3) no
O1W HWB 0.84(2) no
N2 C4 1.404(4) no
N2 C7 1.350(5) no
N3 C9 1.472(4) no
N3 C14 1.476(4) no
N3 C10 1.474(4) no
N1 H1NA 0.88(3) no
N1 H1NB 0.87(3) no
N2 H2N 0.89(3) no
C1 C2 1.380(5) no
C1 C6 1.372(5) no
C2 C3 1.372(5) no
C3 C4 1.387(5) no
C4 C5 1.397(5) no
C5 C6 1.379(5) no
C7 C8 1.503(5) no
C8 C9 1.510(5) no
C10 C11 1.514(5) no
C11 C12 1.516(5) no
C12 C15 1.521(5) no
C12 C13 1.523(5) no
C13 C14 1.517(5) no
C2 H2 0.9300 no
C3 H3 0.9300 no
C5 H5 0.9300 no
C6 H6 0.9300 no
C8 H8A 0.9700 no
C8 H8B 0.9700 no
C9 H9A 0.9700 no
C9 H9B 0.9700 no
C10 H10B 0.9700 no
C10 H10A 0.9700 no
C11 H11A 0.9700 no
C11 H11B 0.9700 no
C12 H12 0.9800 no
C13 H13B 0.9700 no
C13 H13A 0.9700 no
C14 H14B 0.9700 no
C14 H14A 0.9700 no
C15 H15C 0.9600 no
C15 H15A 0.9600 no
C15 H15B 0.9600 no

loop_
_geom_hbond_atom_site_label_D
_geom_hbond_atom_site_label_H
_geom_hbond_atom_site_label_A
_geom_hbond_site_symmetry_A
_geom_hbond_distance_DH
_geom_hbond_distance_HA
_geom_hbond_distance_DA
_geom_hbond_angle_DHA
_geom_hbond_publ_flag
N1 H1NA O1 2_655 0.88(3) 2.17(4) 2.971(4) 150(4) yes
N1 H1NB O3 3_665 0.87(3) 2.18(3) 3.035(4) 168(3) yes
N2 H2N O1W . 0.89(3) 1.99(3) 2.871(4) 176(3) yes
O1W HWA O2 1_455 0.83(3) 2.23(2) 3.037(3) 165(4) yes
O1W HWB N3 3_555 0.84(2) 1.95(2) 2.783(4) 174(5) yes

loop_
_geom_torsion_atom_site_label_1
_geom_torsion_atom_site_label_2
_geom_torsion_atom_site_label_3
_geom_torsion_atom_site_label_4
_geom_torsion
_geom_torsion_publ_flag
O1 S1 C1 C2 32.8(4) no
O2 S1 C1 C2 162.8(3) no
N1 S1 C1 C2 -83.2(3) no
O1 S1 C1 C6 -151.9(3) no
O2 S1 C1 C6 -21.9(4) no
N1 S1 C1 C6 92.2(3) no
C7 N2 C4 C3 170.6(4) no
C7 N2 C4 C5 -9.1(6) no
C4 N2 C7 O3 0.0(6) no
C4 N2 C7 C8 -179.3(3) no
C9 N3 C10 C11 177.3(3) no
C10 N3 C9 C8 69.1(4) no
C14 N3 C9 C8 -170.7(3) no
C10 N3 C14 C13 -58.0(4) no
C14 N3 C10 C11 57.5(4) no
C9 N3 C14 C13 -179.0(3) no
C6 C1 C2 C3 -0.7(6) no
C2 C1 C6 C5 0.0(6) no
S1 C1 C6 C5 -175.3(3) no
S1 C1 C2 C3 174.6(3) no
C1 C2 C3 C4 0.8(6) no
C2 C3 C4 N2 -179.7(3) no
C2 C3 C4 C5 -0.1(6) no
N2 C4 C5 C6 179.0(4) no
C3 C4 C5 C6 -0.6(6) no
C4 C5 C6 C1 0.6(6) no
N2 C7 C8 C9 -178.2(3) no
O3 C7 C8 C9 2.5(5) no
C7 C8 C9 N3 174.1(3) no
N3 C10 C11 C12 -57.4(4) no
C10 C11 C12 C15 178.5(3) no
C10 C11 C12 C13 54.1(4) no
C11 C12 C13 C14 -54.3(4) no
C15 C12 C13 C14 -179.0(3) no
C12 C13 C14 N3 58.0(4) no

loop_
_cod_related_entry_id
_cod_related_entry_database
_cod_related_entry_code
1 ChemSpider 30658234
